data_2204916
loop_
_publ_author_name
'Bolte, Michael'
'Yathirajan, Hemmige S.'
'Nagaraj, B.'
'Nagaraja, P. '

_publ_section_title
;
 Disorder in ondansetron hydrochloride dihydrate
;
_journal_issue 1
_journal_name_full 'Acta Crystallographica Section E'
_journal_page_first o47
_journal_page_last o48
_journal_paper_doi 10.1107/S1600536804028971
_journal_volume 61
_journal_year 2005
_chemical_formula_iupac 'C18 H20 N3 O +, Cl -, 2H2 O'
_chemical_formula_moiety 'C18 H20 N3 O +, Cl -, 2H2 O'
_chemical_formula_sum 'C18 H24 Cl N3 O3'
_chemical_formula_weight 365.85
_chemical_name_systematic
;
2-methyl-1-(1,2,3,9-tetrahydro-9-methyl-4-oxo-4H-carbazol-3-ylmethyl)-1H-
imidazol-3-ium chloride dihydrate
;
_space_group_IT_number 14
_symmetry_cell_setting monoclinic
_symmetry_space_group_name_Hall '-P 2ybc'
_symmetry_space_group_name_H-M 'P 1 21/c 1'
_atom_sites_solution_hydrogens geom
_atom_sites_solution_primary direct
_atom_sites_solution_secondary difmap
_audit_creation_method SHELXL-97
_cell_angle_alpha 90.00
_cell_angle_beta 100.708(6)
_cell_angle_gamma 90.00
_cell_formula_units_Z 4
_cell_length_a 15.0216(13)
_cell_length_b 9.6464(8)
_cell_length_c 12.6545(10)
_cell_measurement_reflns_used 20705
_cell_measurement_temperature 173(2)
_cell_measurement_theta_max 27.6
_cell_measurement_theta_min 3.7
_cell_volume 1801.8(3)
_computing_cell_refinement X-AREA
_computing_data_collection 'X-AREA (Stoe & Cie, 2001)'
_computing_data_reduction X-AREA
_computing_molecular_graphics 'XP in SHELXTL-Plus (Sheldrick, 1991)'
_computing_publication_material 'SHELXL97 and PLATON (Spek, 1990)'
_computing_structure_refinement 'SHELXL97 (Sheldrick, 1997)'
_computing_structure_solution 'SHELXS97 (Sheldrick, 1990)'
_diffrn_ambient_temperature 173(2)
_diffrn_measured_fraction_theta_full 0.997
_diffrn_measured_fraction_theta_max 0.987
_diffrn_measurement_device_type 'Stoe IPDS-II two-circle'
_diffrn_measurement_method \w
_diffrn_radiation_monochromator graphite
_diffrn_radiation_source 'fine-focus sealed tube'
_diffrn_radiation_type MoK\a
_diffrn_radiation_wavelength 0.71073
_diffrn_reflns_av_R_equivalents 0.0580
_diffrn_reflns_av_sigmaI/netI 0.0369
_diffrn_reflns_limit_h_max 19
_diffrn_reflns_limit_h_min -19
_diffrn_reflns_limit_k_max 12
_diffrn_reflns_limit_k_min -12
_diffrn_reflns_limit_l_max 16
_diffrn_reflns_limit_l_min -16
_diffrn_reflns_number 24157
_diffrn_reflns_theta_full 25.00
_diffrn_reflns_theta_max 27.68
_diffrn_reflns_theta_min 3.87
_diffrn_standards_decay_% 0
_diffrn_standards_interval_time 0
_diffrn_standards_number 0
_exptl_absorpt_coefficient_mu 0.234
_exptl_absorpt_correction_T_max 0.9669
_exptl_absorpt_correction_T_min 0.9276
_exptl_absorpt_correction_type multi-scan
_exptl_absorpt_process_details '(MULABS; Spek, 1990; Blessing, 1995)'
_exptl_crystal_colour colourless
_exptl_crystal_density_diffrn 1.349
_exptl_crystal_density_method 'not measured'
_exptl_crystal_description plate
_exptl_crystal_F_000 776
_exptl_crystal_size_max 0.33
_exptl_crystal_size_mid 0.27
_exptl_crystal_size_min 0.14
_refine_diff_density_max 0.243
_refine_diff_density_min -0.205
_refine_ls_extinction_method none
_refine_ls_goodness_of_fit_ref 0.956
_refine_ls_hydrogen_treatment mixed
_refine_ls_matrix_type full
_refine_ls_number_parameters 267
_refine_ls_number_reflns 4181
_refine_ls_number_restraints 0
_refine_ls_restrained_S_all 0.956
_refine_ls_R_factor_all 0.0455
_refine_ls_R_factor_gt 0.0328
_refine_ls_shift/su_max 0.000
_refine_ls_shift/su_mean 0.000
_refine_ls_structure_factor_coef Fsqd
_refine_ls_weighting_details 'calc w = 1/[\s^2^(Fo^2^)+(0.0567P)^2^] where P = (Fo^2^+2Fc^2^)/3'
_refine_ls_weighting_scheme calc
_refine_ls_wR_factor_gt 0.0842
_refine_ls_wR_factor_ref 0.0872
_reflns_number_gt 3172
_reflns_number_total 4181
_reflns_threshold_expression I>2\s(I)
_cod_data_source_file lh6309.cif
_cod_data_source_block I
_cod_depositor_comments
;
The following automatic conversions were performed:
'_symmetry_cell_setting' value 'Monoclinic' changed to 'monoclinic'
according to '/home/saulius/struct/CIF-dictionaries/cif_core.dic'
dictionary named 'cif_core.dic' version 2.4.1 from 2010-06-29.

Automatic conversion script
Id: cif_fix_enum 1527 2010-12-29 10:47:43Z saulius 

The following automatic conversions were performed:

'_symmetry_cell_setting' value 'Monoclinic' changed to 'monoclinic'
according to /home/saulius/struct/CIF-dictionaries/cif_core.dic
dictionary named 'cif_core.dic' version 2.4.1 from 2010-06-29.

Automatic conversion script
Id: cif_fix_values 1715 2011-07-08 13:25:40Z adriana 
;
_cod_original_sg_symbol_H-M 'P 21/c'
_cod_database_code 2204916
_cod_database_fobs_code 2204916

loop_
_symmetry_equiv_pos_as_xyz
'x, y, z'
'-x, y+1/2, -z+1/2'
'-x, -y, -z'
'x, -y-1/2, z-1/2'

loop_
_atom_site_label
_atom_site_fract_x
_atom_site_fract_y
_atom_site_fract_z
_atom_site_U_iso_or_equiv
_atom_site_adp_type
_atom_site_calc_flag
_atom_site_refinement_flags
_atom_site_occupancy
_atom_site_disorder_assembly
_atom_site_disorder_group
_atom_site_type_symbol
Cl1 0.08662(2) 0.57279(4) 0.19007(3) 0.03587(10) Uani d . 1 . . Cl
C1 0.37820(9) 0.65753(13) 0.86936(11) 0.0294(3) Uani d . 1 . . C
O1 0.33929(7) 0.74929(12) 0.91009(10) 0.0455(3) Uani d . 1 A . O
C2 0.32432(15) 0.5479(2) 0.7974(2) 0.0245(5) Uani d P 0.791(6) A 1 C
H2 0.3175 0.4661 0.8438 0.029 Uiso calc PR 0.791(6) A 1 H
C3 0.37766(11) 0.4994(2) 0.71167(15) 0.0279(5) Uani d P 0.791(6) A 1 C
H3A 0.3873 0.5792 0.6658 0.034 Uiso calc PR 0.791(6) A 1 H
H3B 0.3417 0.4291 0.6652 0.034 Uiso calc PR 0.791(6) A 1 H
C2' 0.3343(5) 0.5782(10) 0.7584(8) 0.0247(17) Uani d P 0.209(6) A 2 C
H2' 0.3532 0.6274 0.6965 0.030 Uiso calc PR 0.209(6) A 2 H
C3' 0.3709(4) 0.4339(7) 0.7639(6) 0.0254(19) Uani d P 0.209(6) A 2 C
H3'1 0.3391 0.3796 0.7019 0.031 Uiso calc PR 0.209(6) A 2 H
H3'2 0.3602 0.3885 0.8306 0.031 Uiso calc PR 0.209(6) A 2 H
C4 0.47062(9) 0.43667(13) 0.76273(11) 0.0293(3) Uani d . 1 . . C
H4A 0.4619 0.3473 0.7979 0.035 Uiso calc R 1 A 1 H
H4B 0.5073 0.4197 0.7066 0.035 Uiso calc R 1 A 1 H
C5 0.51773(8) 0.53692(12) 0.84345(10) 0.0242(2) Uani d . 1 A . C
C6 0.47471(8) 0.63949(12) 0.89128(10) 0.0233(2) Uani d . 1 A . C
N1 0.60874(7) 0.54516(11) 0.87892(9) 0.0271(2) Uani d . 1 . . N
C7 0.67788(10) 0.45190(17) 0.85347(13) 0.0398(3) Uani d . 1 A . C
H7A 0.7046 0.3995 0.9179 0.060 Uiso calc R 1 . . H
H7B 0.7252 0.5059 0.8285 0.060 Uiso calc R 1 . . H
H7C 0.6504 0.3875 0.7968 0.060 Uiso calc R 1 . . H
C11 0.54397(9) 0.83385(13) 1.02566(11) 0.0287(3) Uani d . 1 A . C
H11 0.4887 0.8760 1.0345 0.034 Uiso calc R 1 . . H
C12 0.62640(10) 0.88621(14) 1.07744(12) 0.0333(3) Uani d . 1 . . C
H12 0.6275 0.9663 1.1214 0.040 Uiso calc R 1 . . H
C13 0.70791(9) 0.82355(14) 1.06628(11) 0.0327(3) Uani d . 1 A . C
H13 0.7633 0.8616 1.1033 0.039 Uiso calc R 1 . . H
C14 0.70995(9) 0.70743(14) 1.00265(11) 0.0299(3) Uani d . 1 . . C
H14 0.7654 0.6645 0.9953 0.036 Uiso calc R 1 A . H
C15 0.62667(8) 0.65657(12) 0.94981(10) 0.0250(2) Uani d . 1 A . C
C16 0.54407(8) 0.71765(12) 0.96013(10) 0.0235(2) Uani d . 1 . . C
N21 0.17623(7) 0.50012(11) 0.68255(9) 0.0263(2) Uani d . 1 A . N
C21 0.23061(9) 0.60123(14) 0.75318(11) 0.0296(3) Uani d . 1 . . C
H21A 0.1997 0.6237 0.8136 0.035 Uiso calc R 1 A 1 H
H21B 0.2353 0.6877 0.7124 0.035 Uiso calc R 1 A 1 H
C22 0.14748(8) 0.51214(13) 0.57668(10) 0.0255(2) Uani d . 1 . . C
N23 0.10021(7) 0.39848(11) 0.54364(9) 0.0275(2) Uani d . 1 A . N
H23 0.0737(14) 0.380(2) 0.4738(17) 0.052(5) Uiso d . 1 . . H
C24 0.09870(10) 0.31217(14) 0.62952(11) 0.0325(3) Uani d . 1 . . C
H24 0.0699 0.2243 0.6277 0.039 Uiso calc R 1 A . H
C25 0.14590(9) 0.37590(14) 0.71680(11) 0.0314(3) Uani d . 1 A . C
H25 0.1564 0.3418 0.7885 0.038 Uiso calc R 1 . . H
C26 0.16314(10) 0.62967(15) 0.50696(12) 0.0353(3) Uani d . 1 A . C
H26A 0.1302 0.6134 0.4336 0.053 Uiso calc R 1 . . H
H26B 0.2281 0.6377 0.5064 0.053 Uiso calc R 1 . . H
H26C 0.1415 0.7156 0.5348 0.053 Uiso calc R 1 . . H
O1W 0.02177(9) 0.35198(13) 0.33988(9) 0.0460(3) Uani d . 1 . . O
H1WB 0.0308(14) 0.406(2) 0.2929(18) 0.054(6) Uiso d . 1 . . H
H1WA -0.0074(16) 0.279(3) 0.3157(19) 0.065(6) Uiso d . 1 . . H
O2W -0.10943(9) 0.49567(17) 0.05256(12) 0.0553(3) Uani d . 1 . . O
H2WA -0.1021(17) 0.470(3) -0.007(2) 0.071(7) Uiso d . 1 . . H
H2WB -0.054(2) 0.515(3) 0.087(2) 0.081(8) Uiso d . 1 . . H

loop_
_atom_site_aniso_label
_atom_site_aniso_U_11
_atom_site_aniso_U_22
_atom_site_aniso_U_33
_atom_site_aniso_U_12
_atom_site_aniso_U_13
_atom_site_aniso_U_23
Cl1 0.03523(18) 0.03761(17) 0.03515(18) 0.00018(13) 0.00751(13) -0.00090(14)
C1 0.0255(6) 0.0290(6) 0.0327(7) 0.0009(5) 0.0025(5) -0.0078(5)
O1 0.0261(5) 0.0469(6) 0.0613(7) 0.0045(4) 0.0027(5) -0.0286(5)
C2 0.0238(9) 0.0278(10) 0.0222(11) -0.0013(7) 0.0051(8) -0.0028(8)
C3 0.0278(8) 0.0313(10) 0.0241(9) 0.0011(6) 0.0031(6) -0.0056(8)
C2' 0.021(3) 0.035(4) 0.019(4) -0.006(3) 0.005(3) -0.004(3)
C3' 0.024(3) 0.026(3) 0.027(4) -0.002(2) 0.004(2) -0.005(3)
C4 0.0300(6) 0.0284(6) 0.0296(6) 0.0027(5) 0.0056(5) -0.0072(5)
C5 0.0260(6) 0.0243(5) 0.0222(6) 0.0027(5) 0.0042(4) 0.0018(4)
C6 0.0241(6) 0.0224(5) 0.0231(6) -0.0004(4) 0.0037(4) -0.0004(4)
N1 0.0243(5) 0.0299(5) 0.0266(5) 0.0050(4) 0.0034(4) -0.0010(4)
C7 0.0323(7) 0.0493(8) 0.0374(8) 0.0166(6) 0.0049(6) -0.0061(6)
C11 0.0295(6) 0.0268(6) 0.0287(6) 0.0009(5) 0.0026(5) -0.0019(5)
C12 0.0363(7) 0.0295(6) 0.0314(7) -0.0036(5) -0.0003(5) -0.0035(5)
C13 0.0284(7) 0.0361(7) 0.0307(7) -0.0072(5) -0.0022(5) 0.0052(5)
C14 0.0234(6) 0.0363(7) 0.0291(7) 0.0003(5) 0.0023(5) 0.0076(5)
C15 0.0256(6) 0.0273(6) 0.0219(6) 0.0012(5) 0.0041(4) 0.0038(5)
C16 0.0240(6) 0.0245(6) 0.0218(6) -0.0004(4) 0.0033(4) 0.0030(4)
N21 0.0227(5) 0.0297(5) 0.0262(5) -0.0036(4) 0.0037(4) -0.0012(4)
C21 0.0239(6) 0.0334(6) 0.0303(7) -0.0038(5) 0.0021(5) -0.0083(5)
C22 0.0215(6) 0.0283(6) 0.0269(6) -0.0007(4) 0.0053(5) -0.0012(5)
N23 0.0266(5) 0.0298(5) 0.0257(5) -0.0041(4) 0.0038(4) -0.0028(4)
C24 0.0336(7) 0.0301(6) 0.0343(7) -0.0073(5) 0.0076(5) 0.0020(5)
C25 0.0311(7) 0.0341(6) 0.0290(7) -0.0055(5) 0.0054(5) 0.0042(5)
C26 0.0405(8) 0.0317(7) 0.0341(7) -0.0055(6) 0.0081(6) 0.0042(6)
O1W 0.0676(8) 0.0406(6) 0.0272(5) -0.0150(6) 0.0024(5) -0.0019(5)
O2W 0.0364(7) 0.0870(10) 0.0433(7) -0.0037(6) 0.0099(5) -0.0151(7)

loop_
_atom_type_symbol
_atom_type_description
_atom_type_scat_dispersion_real
_atom_type_scat_dispersion_imag
_atom_type_scat_source
C C 0.0033 0.0016 'International Tables Vol C Tables 4.2.6.8 and 6.1.1.4'
H H 0.0000 0.0000 'International Tables Vol C Tables 4.2.6.8 and 6.1.1.4'
Cl Cl 0.1484 0.1585 'International Tables Vol C Tables 4.2.6.8 and 6.1.1.4'
N N 0.0061 0.0033 'International Tables Vol C Tables 4.2.6.8 and 6.1.1.4'
O O 0.0106 0.0060 'International Tables Vol C Tables 4.2.6.8 and 6.1.1.4'

loop_
_geom_angle_atom_site_label_1
_geom_angle_atom_site_label_2
_geom_angle_atom_site_label_3
_geom_angle
O1 C1 C6 123.36(12)
O1 C1 C2 120.65(14)
C6 C1 C2 115.85(13)
O1 C1 C2' 123.6(3)
C6 C1 C2' 110.0(3)
C21 C2 C1 109.91(14)
C21 C2 C3 114.6(2)
C1 C2 C3 110.11(18)
C21 C2 H2 107.3
C1 C2 H2 107.3
C3 C2 H2 107.3
C2 C3 C4 111.86(16)
C2 C3 H3A 109.2
C4 C3 H3A 109.2
C2 C3 H3B 109.2
C4 C3 H3B 109.2
H3A C3 H3B 107.9
C3' C2' C21 119.3(7)
C3' C2' C1 108.1(7)
C21 C2' C1 102.1(5)
C3' C2' H2' 108.9
C21 C2' H2' 108.9
C1 C2' H2' 108.9
C2' C3' C4 110.0(6)
C2' C3' H3'1 109.7
C4 C3' H3'1 109.7
C2' C3' H3'2 109.7
C4 C3' H3'2 109.7
H3'1 C3' H3'2 108.2
C5 C4 C3' 110.7(2)
C5 C4 C3 108.03(11)
C5 C4 H4A 110.1
C3' C4 H4A 76.4
C3 C4 H4A 110.1
C5 C4 H4B 110.1
C3' C4 H4B 133.9
C3 C4 H4B 110.1
H4A C4 H4B 108.4
N1 C5 C6 109.69(11)
N1 C5 C4 125.87(11)
C6 C5 C4 124.41(11)
C5 C6 C1 122.70(11)
C5 C6 C16 107.17(11)
C1 C6 C16 130.12(11)
C5 N1 C15 108.65(10)
C5 N1 C7 127.31(11)
C15 N1 C7 123.98(11)
N1 C7 H7A 109.5
N1 C7 H7B 109.5
H7A C7 H7B 109.5
N1 C7 H7C 109.5
H7A C7 H7C 109.5
H7B C7 H7C 109.5
C12 C11 C16 118.37(13)
C12 C11 H11 120.8
C16 C11 H11 120.8
C11 C12 C13 121.22(13)
C11 C12 H12 119.4
C13 C12 H12 119.4
C14 C13 C12 121.62(12)
C14 C13 H13 119.2
C12 C13 H13 119.2
C13 C14 C15 116.70(13)
C13 C14 H14 121.6
C15 C14 H14 121.6
C14 C15 N1 128.99(12)
C14 C15 C16 122.60(12)
N1 C15 C16 108.40(11)
C11 C16 C15 119.48(11)
C11 C16 C6 134.41(12)
C15 C16 C6 106.07(11)
C22 N21 C25 109.07(10)
C22 N21 C21 126.48(11)
C25 N21 C21 124.45(11)
N21 C21 C2 112.09(12)
N21 C21 C2' 111.7(3)
N21 C21 H21A 109.2
C2 C21 H21A 109.2
C2' C21 H21A 127.3
N21 C21 H21B 109.2
C2 C21 H21B 109.2
C2' C21 H21B 88.5
H21A C21 H21B 107.9
N23 C22 N21 107.34(11)
N23 C22 C26 125.29(12)
N21 C22 C26 127.36(12)
C22 N23 C24 109.72(11)
C22 N23 H23 124.8(13)
C24 N23 H23 125.5(13)
C25 C24 N23 106.80(12)
C25 C24 H24 126.6
N23 C24 H24 126.6
C24 C25 N21 107.06(12)
C24 C25 H25 126.5
N21 C25 H25 126.5
C22 C26 H26A 109.5
C22 C26 H26B 109.5
H26A C26 H26B 109.5
C22 C26 H26C 109.5
H26A C26 H26C 109.5
H26B C26 H26C 109.5
H1WB O1W H1WA 114(2)
H2WA O2W H2WB 104(3)

loop_
_geom_bond_atom_site_label_1
_geom_bond_atom_site_label_2
_geom_bond_distance
C1 O1 1.2259(17)
C1 C6 1.4351(17)
C1 C2 1.526(2)
C1 C2' 1.627(8)
C2 C21 1.505(2)
C2 C3 1.536(3)
C2 H2 1.0000
C3 C4 1.549(2)
C3 H3A 0.9900
C3 H3B 0.9900
C2' C3' 1.493(12)
C2' C21 1.563(8)
C2' H2' 1.0000
C3' C4 1.501(6)
C3' H3'1 0.9900
C3' H3'2 0.9900
C4 C5 1.4868(17)
C4 H4A 0.9900
C4 H4B 0.9900
C5 N1 1.3597(16)
C5 C6 1.3814(17)
C6 C16 1.4407(16)
N1 C15 1.3938(16)
N1 C7 1.4547(17)
C7 H7A 0.9800
C7 H7B 0.9800
C7 H7C 0.9800
C11 C12 1.3843(19)
C11 C16 1.3944(18)
C11 H11 0.9500
C12 C13 1.396(2)
C12 H12 0.9500
C13 C14 1.383(2)
C13 H13 0.9500
C14 C15 1.3935(18)
C14 H14 0.9500
C15 C16 1.4015(18)
N21 C22 1.3341(17)
N21 C25 1.3801(17)
N21 C21 1.4650(16)
C21 H21A 0.9900
C21 H21B 0.9900
C22 N23 1.3308(16)
C22 C26 1.4819(18)
N23 C24 1.3725(18)
N23 H23 0.92(2)
C24 C25 1.3453(19)
C24 H24 0.9500
C25 H25 0.9500
C26 H26A 0.9800
C26 H26B 0.9800
C26 H26C 0.9800
O1W H1WB 0.82(2)
O1W H1WA 0.85(3)
O2W H2WA 0.82(3)
O2W H2WB 0.89(3)

loop_
_geom_hbond_atom_site_label_D
_geom_hbond_atom_site_label_H
_geom_hbond_atom_site_label_A
_geom_hbond_site_symmetry_A
_geom_hbond_distance_DH
_geom_hbond_distance_HA
_geom_hbond_distance_DA
_geom_hbond_angle_DHA
N23 H23 O1W . 0.92(2) 1.75(2) 2.6663(16) 178.0(19)
O1W H1WB Cl1 . 0.82(2) 2.32(2) 3.1252(14) 166(2)
O2W H2WB Cl1 . 0.89(3) 2.33(3) 3.2171(15) 175(2)
O1W H1WA Cl1 2_545 0.85(3) 2.32(3) 3.1334(14) 161(2)
O2W H2WA Cl1 3_565 0.82(3) 2.41(3) 3.2205(15) 172(2)

loop_
_geom_torsion_atom_site_label_1
_geom_torsion_atom_site_label_2
_geom_torsion_atom_site_label_3
_geom_torsion_atom_site_label_4
_geom_torsion
O1 C1 C2 C21 22.0(3)
C6 C1 C2 C21 -162.28(16)
C2' C1 C2 C21 -82.6(9)
O1 C1 C2 C3 149.11(17)
C6 C1 C2 C3 -35.1(2)
C2' C1 C2 C3 44.5(9)
C21 C2 C3 C4 -176.08(14)
C1 C2 C3 C4 59.4(2)
O1 C1 C2' C3' -149.4(5)
C6 C1 C2' C3' 49.7(8)
C2 C1 C2' C3' -59.9(9)
O1 C1 C2' C21 -22.7(8)
C6 C1 C2' C21 176.3(4)
C2 C1 C2' C21 66.7(8)
C21 C2' C3' C4 177.2(5)
C1 C2' C3' C4 -66.9(8)
C2' C3' C4 C5 49.5(7)
C2' C3' C4 C3 -42.8(6)
C2 C3 C4 C5 -51.1(2)
C2 C3 C4 C3' 49.4(4)
C3' C4 C5 N1 165.7(3)
C3 C4 C5 N1 -156.52(14)
C3' C4 C5 C6 -16.5(4)
C3 C4 C5 C6 21.28(19)
N1 C5 C6 C1 179.74(12)
C4 C5 C6 C1 1.6(2)
N1 C5 C6 C16 0.74(14)
C4 C5 C6 C16 -177.37(12)
O1 C1 C6 C5 -178.95(14)
C2 C1 C6 C5 5.4(2)
C2' C1 C6 C5 -17.9(5)
O1 C1 C6 C16 -0.2(2)
C2 C1 C6 C16 -175.80(17)
C2' C1 C6 C16 160.8(4)
C6 C5 N1 C15 -1.16(14)
C4 C5 N1 C15 176.91(12)
C6 C5 N1 C7 176.09(13)
C4 C5 N1 C7 -5.8(2)
C16 C11 C12 C13 -1.1(2)
C11 C12 C13 C14 0.5(2)
C12 C13 C14 C15 0.34(19)
C13 C14 C15 N1 177.86(12)
C13 C14 C15 C16 -0.52(19)
C5 N1 C15 C14 -177.44(13)
C7 N1 C15 C14 5.2(2)
C5 N1 C15 C16 1.13(14)
C7 N1 C15 C16 -176.24(12)
C12 C11 C16 C15 0.89(19)
C12 C11 C16 C6 -176.58(14)
C14 C15 C16 C11 -0.10(19)
N1 C15 C16 C11 -178.77(11)
C14 C15 C16 C6 178.02(11)
N1 C15 C16 C6 -0.66(13)
C5 C6 C16 C11 177.67(14)
C1 C6 C16 C11 -1.2(2)
C5 C6 C16 C15 -0.04(13)
C1 C6 C16 C15 -178.94(13)
C22 N21 C21 C2 -112.50(18)
C25 N21 C21 C2 68.0(2)
C22 N21 C21 C2' -87.6(5)
C25 N21 C21 C2' 92.9(5)
C1 C2 C21 N21 179.46(16)
C3 C2 C21 N21 54.9(2)
C1 C2 C21 C2' 85.7(8)
C3 C2 C21 C2' -38.9(8)
C3' C2' C21 N21 -40.7(9)
C1 C2' C21 N21 -159.8(4)
C3' C2' C21 C2 54.9(9)
C1 C2' C21 C2 -64.1(7)
C25 N21 C22 N23 -0.22(14)
C21 N21 C22 N23 -179.75(12)
C25 N21 C22 C26 179.03(13)
C21 N21 C22 C26 -0.5(2)
N21 C22 N23 C24 -0.08(15)
C26 C22 N23 C24 -179.35(13)
C22 N23 C24 C25 0.35(16)
N23 C24 C25 N21 -0.48(16)
C22 N21 C25 C24 0.44(16)
C21 N21 C25 C24 179.98(12)
